data_7219698
loop_
_publ_author_name
'Zhang, Lina'
'Zhang, Chao'
'Zhang, Bin'
'Du, Chenxia'
'Hou, Hongwei'

_publ_section_title
;
 Two series of pH-dependent lanthanide complexes showing solvent-induced
 single crystal to single crystal transformation, sorption and
 luminescence properties
;
_journal_issue 14
_journal_name_full CrystEngComm
_journal_page_first 2837
_journal_paper_doi 10.1039/C5CE00263J
_journal_volume 17
_journal_year 2015
_chemical_absolute_configuration ad
_chemical_formula_moiety 'C75 H54 Ho2 N2 O22, 3(C3 H7 N O), O'
_chemical_formula_sum 'C84 H83 Ho2 N5 O26'
_chemical_formula_weight 1908.35
_chemical_name_systematic
;
 ? 
;
_space_group_crystal_system orthorhombic
_space_group_IT_number 33
_space_group_name_Hall 'P 2c -2n'
_space_group_name_H-M_alt 'P n a 21'
_symmetry_space_group_name_Hall 'P 2c -2n'
_symmetry_space_group_name_H-M 'P n a 21'
_atom_sites_solution_hydrogens geom
_atom_sites_solution_primary direct
_atom_sites_solution_secondary difmap
_audit_creation_date 2015-01-12
_audit_creation_method
;
  Olex2 1.2
  (compiled 2012.05.09 svn.r2324, GUI svn.r4230)
;
_audit_update_record
;
2015-01-16 deposited with the CCDC.
2015-03-02 downloaded from the CCDC.
;
_cell_angle_alpha 90.00
_cell_angle_beta 90.00
_cell_angle_gamma 90.00
_cell_formula_units_Z 4
_cell_length_a 19.0994(2)
_cell_length_b 14.41797(17)
_cell_length_c 30.5930(5)
_cell_measurement_reflns_used 10690
_cell_measurement_temperature 291(2)
_cell_measurement_theta_max 29.1462
_cell_measurement_theta_min 3.0089
_cell_volume 8424.53(19)
_computing_cell_refinement
;
CrysAlisPro, Agilent Technologies,
Version 1.171.36.21 (release 14-08-2012 CrysAlis171 .NET)
(compiled Sep 14 2012,17:21:16)
;
_computing_data_collection
;
CrysAlisPro, Agilent Technologies,
Version 1.171.36.21 (release 14-08-2012 CrysAlis171 .NET)
(compiled Sep 14 2012,17:21:16)
;
_computing_data_reduction
;
CrysAlisPro, Agilent Technologies,
Version 1.171.36.21 (release 14-08-2012 CrysAlis171 .NET)
(compiled Sep 14 2012,17:21:16)
;
_computing_molecular_graphics
;
O. V. Dolomanov, L. J. Bourhis, R. J. Gildea, J. A. K. Howard and H. Puschmann,
OLEX2: a complete structure solution, refinement and analysis program.
J. Appl. Cryst. (2009). 42, 339-341.
;
_computing_publication_material
;
O. V. Dolomanov, L. J. Bourhis, R. J. Gildea, J. A. K. Howard and H. Puschmann,
OLEX2: a complete structure solution, refinement and analysis program.
J. Appl. Cryst. (2009). 42, 339-341.
;
_computing_structure_refinement
;
XL, G.M. Sheldrick, Acta Cryst.
(2008). A64, 112-122
;
_computing_structure_solution
;
XS, G.M. Sheldrick, Acta Cryst.
(2008). A64, 112-122
;
_diffrn_ambient_temperature 291.15
_diffrn_detector_area_resol_mean 16.2312
_diffrn_measured_fraction_theta_full 0.989
_diffrn_measured_fraction_theta_max 0.989
_diffrn_measurement_details
;
  1 omega   -2.00   41.00   0.5000   12.1600
omega____ theta____ kappa____ phi______ frames
    -      -17.1323   57.0000    0.0000 86

  2 omega   21.00   86.00   0.5000   12.1600
omega____ theta____ kappa____ phi______ frames
    -       19.7885   37.0000   90.0000 130

  3 omega   58.00   96.00   0.5000   12.1600
omega____ theta____ kappa____ phi______ frames
    -       19.7885  178.0000    0.0000 76
;
_diffrn_measurement_device_type 'Xcalibur, Eos, Gemini'
_diffrn_measurement_method '\w scans'
_diffrn_orient_matrix_UB_11 0.0300853000
_diffrn_orient_matrix_UB_12 -0.0287420000
_diffrn_orient_matrix_UB_13 0.0011007000
_diffrn_orient_matrix_UB_21 -0.0080292000
_diffrn_orient_matrix_UB_22 -0.0183639000
_diffrn_orient_matrix_UB_23 -0.0209240000
_diffrn_orient_matrix_UB_31 0.0202192000
_diffrn_orient_matrix_UB_32 0.0354552000
_diffrn_orient_matrix_UB_33 -0.0099386000
_diffrn_radiation_monochromator graphite
_diffrn_radiation_type 'Mo K\a'
_diffrn_radiation_wavelength 0.7107
_diffrn_reflns_av_R_equivalents 0.0228
_diffrn_reflns_av_unetI/netI 0.0339
_diffrn_reflns_limit_h_max 24
_diffrn_reflns_limit_h_min -21
_diffrn_reflns_limit_k_max 18
_diffrn_reflns_limit_k_min -14
_diffrn_reflns_limit_l_max 38
_diffrn_reflns_limit_l_min -28
_diffrn_reflns_number 22596
_diffrn_reflns_theta_full 26.73
_diffrn_reflns_theta_max 26.73
_diffrn_reflns_theta_min 3.12
_diffrn_source 'Enhance (Mo) X-ray Source'
_diffrn_source_current n/a
_diffrn_source_voltage n/a
_exptl_absorpt_coefficient_mu 1.945
_exptl_absorpt_correction_T_max 0.82900
_exptl_absorpt_correction_T_min 0.69352
_exptl_absorpt_correction_type multi-scan
_exptl_absorpt_process_details
;
CrysAlisPro, Agilent Technologies,
Version 1.171.36.21 (release 14-08-2012 CrysAlis171 .NET)
(compiled Sep 14 2012,17:21:16)
Empirical absorption correction using spherical harmonics,
 implemented in SCALE3 ABSPACK scaling algorithm.
;
_exptl_crystal_colour 'pale yellow'
_exptl_crystal_density_diffrn 1.498
_exptl_crystal_density_method 'not measured'
_exptl_crystal_description prismatic
_exptl_crystal_F_000 3824
_exptl_crystal_size_max 0.20
_exptl_crystal_size_mid 0.20
_exptl_crystal_size_min 0.10
_refine_diff_density_max 0.793
_refine_diff_density_min -0.606
_refine_diff_density_rms 0.089
_refine_ls_abs_structure_details 'Flack H D (1983), Acta Cryst. A39, 876-881'
_refine_ls_abs_structure_Flack -0.022(9)
_refine_ls_extinction_method none
_refine_ls_goodness_of_fit_ref 1.056
_refine_ls_hydrogen_treatment noref
_refine_ls_matrix_type full
_refine_ls_number_parameters 1026
_refine_ls_number_reflns 12351
_refine_ls_number_restraints 82
_refine_ls_restrained_S_all 1.075
_refine_ls_R_factor_all 0.0420
_refine_ls_R_factor_gt 0.0348
_refine_ls_shift/su_max 0.033
_refine_ls_shift/su_mean 0.008
_refine_ls_structure_factor_coef Fsqd
_refine_ls_weighting_details 'calc w=1/[\s^2^(Fo^2^)+(0.0470P)^2^+9.6142P] where P=(Fo^2^+2Fc^2^)/3'
_refine_ls_weighting_scheme calc
_refine_ls_wR_factor_gt 0.0848
_refine_ls_wR_factor_ref 0.0897
_reflns_number_gt 11114
_reflns_number_total 12351
_reflns_threshold_expression >2sigma(I)
_cod_data_source_file c5ce00263j2.cif
_cod_data_source_block Ho-pna21
_cod_depositor_comments 'Adding full bibliography for 7219688--7219700.cif.'
_cod_original_cell_volume 8424.51(19)
_cod_database_code 7219698
_chemical_oxdiff_formula C30H3O6N2Ho2
_reflns_odcompleteness_completeness 99.60
_reflns_odcompleteness_iscentric 1
_reflns_odcompleteness_theta 26.32

loop_
_space_group_symop_id
_space_group_symop_operation_xyz
1 'x, y, z'
2 '-x, -y, z+1/2'
3 '-x+1/2, y+1/2, z+1/2'
4 'x+1/2, -y+1/2, z'

loop_
_atom_site_label
_atom_site_type_symbol
_atom_site_fract_x
_atom_site_fract_y
_atom_site_fract_z
_atom_site_U_iso_or_equiv
_atom_site_adp_type
_atom_site_occupancy
_atom_site_symmetry_multiplicity
_atom_site_calc_flag
_atom_site_refinement_flags
_atom_site_disorder_assembly
_atom_site_disorder_group
Ho1 Ho 0.311453(9) 1.027254(12) 0.370799(6) 0.02840(4) Uani 1 1 d . . .
Ho2 Ho 0.357506(9) 0.964803(12) 0.246812(6) 0.02704(4) Uani 1 1 d . . .
O1 O 0.37794(15) 0.84146(19) 0.29536(10) 0.0330(7) Uani 1 1 d . . .
O2 O 0.33428(16) 0.8709(2) 0.36247(9) 0.0377(8) Uani 1 1 d . . .
O3 O 0.40855(17) 0.6714(2) 0.27474(10) 0.0422(9) Uani 1 1 d . . .
H3 H 0.4028 0.7272 0.2707 0.063 Uiso 1 1 calc R . .
O4 O 0.69554(16) 0.5184(2) 0.35140(11) 0.0423(9) Uani 1 1 d . . .
O5 O 0.76124(14) 0.52758(19) 0.29330(11) 0.0331(8) Uani 1 1 d . . .
O6 O 0.56104(16) 0.5058(3) 0.34517(11) 0.0473(10) Uani 1 1 d . . .
H6 H 0.5996 0.5049 0.3569 0.071 Uiso 1 1 calc R . .
O7 O 0.3905(3) 1.0746(3) 0.48081(14) 0.0799(14) Uani 1 1 d U . .
O8 O 0.3394(2) 0.9705(2) 0.43828(11) 0.0511(10) Uani 1 1 d . . .
O9 O 0.2933(2) 0.8184(2) 0.47004(11) 0.0520(10) Uani 1 1 d . . .
H9 H 0.2989 0.8596 0.4519 0.078 Uiso 1 1 calc R . .
O10 O 0.41622(16) 1.0553(2) 0.19032(11) 0.0426(9) Uani 1 1 d . . .
O11 O 0.30847(16) 1.0118(2) 0.17735(12) 0.0415(9) Uani 1 1 d . . .
O12 O 0.24481(18) 1.0660(3) 0.10856(12) 0.0563(10) Uani 1 1 d . . .
H12 H 0.2544 1.0318 0.1291 0.084 Uiso 1 1 calc R . .
O13 O 0.33027(18) 1.1206(2) 0.25981(11) 0.0442(9) Uani 1 1 d . . .
O14 O 0.29021(17) 1.1533(2) 0.32651(10) 0.0384(8) Uani 1 1 d . . .
O15 O 0.25892(18) 1.3254(2) 0.34478(11) 0.0446(9) Uani 1 1 d . . .
H15 H 0.2398 1.2751 0.3483 0.067 Uiso 1 1 calc R . .
O16 O 0.41057(16) 1.0230(2) 0.33083(12) 0.0394(9) Uani 1 1 d . . .
O17 O 0.47297(15) 0.9995(3) 0.27189(11) 0.0408(8) Uani 1 1 d . . .
O18 O 0.60775(16) 1.0058(3) 0.27579(12) 0.0457(9) Uani 1 1 d . . .
H18 H 0.5689 1.0017 0.2646 0.068 Uiso 1 1 calc R . .
O19 O 0.3764(2) 1.1479(2) 0.40358(12) 0.0545(10) Uani 1 1 d . . .
H19A H 0.4056 1.1722 0.3848 0.082 Uiso 1 1 d R . .
H19B H 0.3481 1.1910 0.4125 0.082 Uiso 1 1 d R . .
O20 O 0.28247(18) 0.8422(2) 0.22358(11) 0.0474(9) Uani 1 1 d . . .
H20A H 0.2616 0.8177 0.2459 0.071 Uiso 1 1 d R . .
H20B H 0.2508 0.8636 0.2058 0.071 Uiso 1 1 d R . .
O21 O 0.2316(2) 1.1017(3) 0.41602(15) 0.0766(13) Uani 1 1 d U . .
O22 O 0.42874(18) 0.8592(3) 0.20814(12) 0.0514(10) Uani 1 1 d U . .
O23 O 0.4858(3) 0.2369(3) 0.3641(2) 0.1105(19) Uani 1 1 d U . .
O24 O 0.6984(3) 0.7492(4) 0.28431(19) 0.1031(17) Uiso 1 1 d . . .
O25 O 0.2369(5) 0.2879(6) 0.6382(3) 0.173(3) Uiso 1 1 d . . .
O26 O 0.4821(17) 0.232(2) 0.5419(12) 0.367(13) Uiso 0.519(13) 1 d P A 1
N1 N 0.1461(3) 1.1831(4) 0.4453(3) 0.1156(17) Uani 1 1 d DU . .
N2 N 0.5300(2) 0.7970(3) 0.1822(2) 0.116(2) Uani 1 1 d DU . .
N3 N 0.5277(2) 0.2486(4) 0.29693(16) 0.0759(15) Uani 1 1 d DU . .
N4 N 0.6331(2) 0.7507(4) 0.34278(15) 0.0698(14) Uiso 1 1 d D . .
N5 N 0.2808(5) 0.2809(5) 0.5692(3) 0.177(4) Uiso 1 1 d D . .
C1 C 0.3636(2) 0.8184(3) 0.33488(15) 0.0303(10) Uani 1 1 d . . .
C2 C 0.3823(2) 0.7226(3) 0.34869(14) 0.0289(10) Uani 1 1 d . . .
C3 C 0.3793(2) 0.7003(3) 0.39183(15) 0.0335(11) Uani 1 1 d . . .
H3A H 0.3666 0.7460 0.4117 0.040 Uiso 1 1 calc R . .
C4 C 0.3946(2) 0.6113(3) 0.40763(14) 0.0318(11) Uani 1 1 d . . .
C5 C 0.3910(3) 0.5896(4) 0.45284(16) 0.0454(13) Uani 1 1 d . . .
H5 H 0.3819 0.6368 0.4728 0.054 Uiso 1 1 calc R . .
C6 C 0.4003(3) 0.5025(4) 0.4676(2) 0.0589(16) Uani 1 1 d . . .
H6A H 0.3971 0.4894 0.4973 0.071 Uiso 1 1 calc R . .
C7 C 0.4152(3) 0.4313(4) 0.4372(2) 0.0623(17) Uani 1 1 d . . .
H7 H 0.4203 0.3709 0.4473 0.075 Uiso 1 1 calc R . .
C8 C 0.4220(3) 0.4478(3) 0.3942(2) 0.0483(14) Uani 1 1 d . . .
H8 H 0.4329 0.3992 0.3754 0.058 Uiso 1 1 calc R . .
C9 C 0.41276(19) 0.5404(3) 0.37682(17) 0.0343(11) Uani 1 1 d . . .
C10 C 0.41898(19) 0.5639(3) 0.33204(14) 0.0275(10) Uani 1 1 d . . .
C11 C 0.40324(19) 0.6525(3) 0.31831(13) 0.0271(10) Uani 1 1 d . . .
C12 C 0.4385(2) 0.4904(3) 0.29748(17) 0.0355(12) Uani 1 1 d . . .
H12A H 0.4368 0.4298 0.3112 0.043 Uiso 1 1 calc R . .
H12B H 0.4030 0.4913 0.2748 0.043 Uiso 1 1 calc R . .
C13 C 0.5096(2) 0.5018(3) 0.27602(17) 0.0322(11) Uani 1 1 d . . .
C14 C 0.5167(3) 0.4963(4) 0.22922(17) 0.0418(13) Uani 1 1 d . . .
C15 C 0.4607(3) 0.4856(5) 0.20067(19) 0.0581(17) Uani 1 1 d . . .
H15A H 0.4152 0.4845 0.2116 0.070 Uiso 1 1 calc R . .
C16 C 0.4719(3) 0.4765(6) 0.1563(2) 0.078(2) Uani 1 1 d . . .
H16 H 0.4336 0.4679 0.1380 0.093 Uiso 1 1 calc R . .
C17 C 0.5391(3) 0.4800(5) 0.1379(2) 0.074(2) Uani 1 1 d . . .
H17 H 0.5455 0.4736 0.1080 0.089 Uiso 1 1 calc R . .
C18 C 0.5938(3) 0.4925(5) 0.16436(19) 0.0611(17) Uani 1 1 d . . .
H18A H 0.6383 0.4964 0.1522 0.073 Uiso 1 1 calc R . .
C19 C 0.5864(3) 0.5003(4) 0.21097(17) 0.0438(13) Uani 1 1 d . . .
C20 C 0.6443(2) 0.5104(3) 0.23788(17) 0.0395(13) Uani 1 1 d . . .
H20 H 0.6887 0.5137 0.2255 0.047 Uiso 1 1 calc R . .
C21 C 0.6374(2) 0.5157(3) 0.28273(16) 0.0316(11) Uani 1 1 d . . .
C22 C 0.5691(2) 0.5083(3) 0.30148(16) 0.0317(11) Uani 1 1 d . . .
C23 C 0.7011(2) 0.5228(3) 0.31024(16) 0.0324(11) Uani 1 1 d . . .
C24 C 0.4692(2) 1.0110(3) 0.31272(16) 0.0324(11) Uani 1 1 d . . .
C25 C 0.5342(2) 1.0098(3) 0.33950(16) 0.0312(11) Uani 1 1 d . . .
C26 C 0.5292(2) 1.0055(4) 0.38457(16) 0.0415(13) Uani 1 1 d . . .
H26 H 0.4851 1.0062 0.3975 0.050 Uiso 1 1 calc R . .
C27 C 0.5882(3) 1.0001(4) 0.41110(18) 0.0467(14) Uani 1 1 d . . .
C28 C 0.5830(4) 0.9885(5) 0.4565(2) 0.072(2) Uani 1 1 d . . .
H28 H 0.5388 0.9859 0.4692 0.086 Uiso 1 1 calc R . .
C29 C 0.6402(4) 0.9810(5) 0.4825(2) 0.080(2) Uani 1 1 d . . .
H29 H 0.6354 0.9728 0.5125 0.095 Uiso 1 1 calc R . .
C30 C 0.7067(3) 0.9858(5) 0.4632(2) 0.076(2) Uani 1 1 d . . .
H30 H 0.7462 0.9809 0.4808 0.092 Uiso 1 1 calc R . .
C31 C 0.7147(3) 0.9972(5) 0.4199(2) 0.0628(18) Uani 1 1 d . . .
H31 H 0.7598 1.0019 0.4086 0.075 Uiso 1 1 calc R . .
C32 C 0.6561(2) 1.0025(4) 0.39040(18) 0.0432(14) Uani 1 1 d . . .
C33 C 0.6628(2) 1.0052(3) 0.34423(17) 0.0330(12) Uani 1 1 d . . .
C34 C 0.6012(2) 1.0063(3) 0.31968(16) 0.0317(11) Uani 1 1 d . . .
C35 C 0.7325(2) 0.9970(3) 0.32113(18) 0.0390(13) Uani 1 1 d . . .
H35A H 0.7341 0.9366 0.3072 0.047 Uiso 1 1 calc R . .
H35B H 0.7689 0.9978 0.3433 0.047 Uiso 1 1 calc R . .
C36 C 0.2512(2) 1.4313(3) 0.28706(16) 0.0338(11) Uani 1 1 d . . .
C37 C 0.2607(2) 1.4525(3) 0.24187(18) 0.0361(11) Uani 1 1 d . . .
C38 C 0.2516(3) 1.5430(3) 0.2238(2) 0.0518(16) Uani 1 1 d . . .
H38 H 0.2378 1.5915 0.2419 0.062 Uiso 1 1 calc R . .
C39 C 0.2628(3) 1.5596(4) 0.1807(2) 0.0659(18) Uani 1 1 d . . .
H39 H 0.2586 1.6200 0.1703 0.079 Uiso 1 1 calc R . .
C40 C 0.2801(3) 1.4895(5) 0.1519(2) 0.0597(17) Uani 1 1 d . . .
H40 H 0.2850 1.5020 0.1222 0.072 Uiso 1 1 calc R . .
C41 C 0.2901(2) 1.4013(4) 0.16753(17) 0.0475(14) Uani 1 1 d . . .
H41 H 0.3030 1.3540 0.1485 0.057 Uiso 1 1 calc R . .
C42 C 0.2809(2) 1.3823(3) 0.21223(16) 0.0382(12) Uani 1 1 d . . .
C43 C 0.2940(2) 1.2917(3) 0.22826(16) 0.0389(12) Uani 1 1 d . . .
H43 H 0.3082 1.2452 0.2091 0.047 Uiso 1 1 calc R . .
C44 C 0.2860(2) 1.2724(3) 0.27157(16) 0.0323(11) Uani 1 1 d . . .
C45 C 0.2655(2) 1.3425(3) 0.30157(16) 0.0331(11) Uani 1 1 d . . .
C46 C 0.3036(2) 1.1744(3) 0.28667(16) 0.0329(11) Uani 1 1 d . . .
C47 C 0.3629(2) 1.0595(3) 0.16735(16) 0.0357(11) Uani 1 1 d . . .
C48 C 0.3598(2) 1.1203(3) 0.12822(16) 0.0390(12) Uani 1 1 d . . .
C49 C 0.4161(2) 1.1746(4) 0.11829(16) 0.0447(13) Uani 1 1 d . . .
H49 H 0.4556 1.1713 0.1360 0.054 Uiso 1 1 calc R . .
C50 C 0.4171(2) 1.2352(3) 0.08250(17) 0.0449(13) Uani 1 1 d . . .
C51 C 0.4760(3) 1.2868(5) 0.0713(2) 0.0702(19) Uani 1 1 d . . .
H51 H 0.5160 1.2823 0.0885 0.084 Uiso 1 1 calc R . .
C52 C 0.4765(4) 1.3434(5) 0.0362(2) 0.079(2) Uani 1 1 d . . .
H52 H 0.5159 1.3789 0.0301 0.095 Uiso 1 1 calc R . .
C53 C 0.4189(4) 1.3485(5) 0.0095(2) 0.081(2) Uani 1 1 d . . .
H53 H 0.4208 1.3854 -0.0154 0.097 Uiso 1 1 calc R . .
C54 C 0.3575(3) 1.2998(4) 0.01888(19) 0.0632(17) Uani 1 1 d . . .
H54 H 0.3188 1.3049 0.0006 0.076 Uiso 1 1 calc R . .
C55 C 0.3546(2) 1.2428(3) 0.05638(16) 0.0415(12) Uani 1 1 d . . .
C56 C 0.2943(3) 1.1876(4) 0.06657(16) 0.0427(13) Uani 1 1 d . . .
C57 C 0.2998(2) 1.1237(4) 0.10054(16) 0.0395(12) Uani 1 1 d . . .
C58 C 0.2262(3) 1.1976(4) 0.04035(17) 0.0512(14) Uani 1 1 d . . .
H58A H 0.2370 1.1895 0.0096 0.061 Uiso 1 1 calc R . .
H58B H 0.1949 1.1478 0.0488 0.061 Uiso 1 1 calc R . .
C59 C 0.3120(2) 0.7879(3) 0.54566(15) 0.0394(12) Uani 1 1 d . . .
C60 C 0.3417(2) 0.8155(4) 0.58638(15) 0.0449(13) Uani 1 1 d . . .
C61 C 0.3408(3) 0.7570(5) 0.62366(17) 0.0561(15) Uani 1 1 d . . .
H61 H 0.3205 0.6985 0.6219 0.067 Uiso 1 1 calc R . .
C62 C 0.3694(3) 0.7862(5) 0.66185(18) 0.071(2) Uani 1 1 d . . .
H62 H 0.3683 0.7470 0.6860 0.085 Uiso 1 1 calc R . .
C63 C 0.4005(3) 0.8731(5) 0.66596(19) 0.074(2) Uani 1 1 d . . .
H63 H 0.4181 0.8920 0.6929 0.089 Uiso 1 1 calc R . .
C64 C 0.4053(3) 0.9304(5) 0.6309(2) 0.0694(19) Uani 1 1 d . . .
H64 H 0.4278 0.9873 0.6335 0.083 Uiso 1 1 calc R . .
C65 C 0.3759(3) 0.9030(4) 0.59004(16) 0.0520(15) Uani 1 1 d . . .
C66 C 0.3799(3) 0.9604(4) 0.55303(18) 0.0520(15) Uani 1 1 d . . .
H66 H 0.4010 1.0183 0.5557 0.062 Uiso 1 1 calc R . .
C67 C 0.3539(3) 0.9342(4) 0.51337(16) 0.0429(13) Uani 1 1 d . . .
C68 C 0.3199(3) 0.8469(4) 0.50965(15) 0.0432(13) Uani 1 1 d . . .
C69 C 0.3632(3) 1.0002(4) 0.47579(18) 0.0530(15) Uani 1 1 d . . .
C70 C 0.2025(4) 1.1687(6) 0.4266(2) 0.089(2) Uani 1 1 d U . .
H70 H 0.2265 1.2228 0.4195 0.106 Uiso 1 1 calc R . .
C71 C 0.1045(5) 1.1021(6) 0.4573(4) 0.143(2) Uani 1 1 d DU . .
H71A H 0.0624 1.1010 0.4402 0.214 Uiso 1 1 calc R . .
H71B H 0.0927 1.1051 0.4877 0.214 Uiso 1 1 calc R . .
H71C H 0.1310 1.0468 0.4517 0.214 Uiso 1 1 calc R . .
C72 C 0.1109(5) 1.2725(5) 0.4508(4) 0.143(2) Uani 1 1 d DU . .
H72A H 0.1428 1.3217 0.4438 0.214 Uiso 1 1 calc R . .
H72B H 0.0955 1.2789 0.4805 0.214 Uiso 1 1 calc R . .
H72C H 0.0711 1.2754 0.4316 0.214 Uiso 1 1 calc R . .
C73 C 0.4885(3) 0.8619(5) 0.1992(2) 0.080(2) Uani 1 1 d DU B .
H73 H 0.5103 0.9183 0.2050 0.096 Uiso 1 1 calc R . .
C74 C 0.4881(4) 0.7167(7) 0.1687(7) 0.157(4) Uani 0.549(11) 1 d PDU B 1
C74A C 0.5260(7) 0.7052(6) 0.2017(6) 0.157(4) Uani 0.451(11) 1 d PDU B 2
C75 C 0.6058(3) 0.7881(10) 0.1792(6) 0.127(3) Uani 0.549(11) 1 d PDU B 1
C75A C 0.6004(4) 0.8332(9) 0.1732(7) 0.127(3) Uani 0.451(11) 1 d PD B 2
C76 C 0.4734(4) 0.2396(6) 0.3264(3) 0.108(2) Uani 1 1 d DU . .
H76 H 0.4274 0.2356 0.3166 0.129 Uiso 1 1 calc R . .
C77 C 0.6006(3) 0.2567(6) 0.2887(4) 0.122(3) Uani 1 1 d DU . .
H77A H 0.6168 0.2023 0.2737 0.183 Uiso 1 1 calc R . .
H77B H 0.6252 0.2628 0.3160 0.183 Uiso 1 1 calc R . .
H77C H 0.6092 0.3105 0.2710 0.183 Uiso 1 1 calc R . .
C78 C 0.4952(4) 0.2505(6) 0.2528(2) 0.115(3) Uani 1 1 d DU . .
H78A H 0.5172 0.2976 0.2354 0.173 Uiso 1 1 calc R . .
H78B H 0.4461 0.2639 0.2555 0.173 Uiso 1 1 calc R . .
H78C H 0.5011 0.1912 0.2390 0.173 Uiso 1 1 calc R . .
C79 C 0.6901(5) 0.7477(6) 0.3222(3) 0.099(3) Uiso 1 1 d . . .
H79 H 0.7304 0.7438 0.3391 0.119 Uiso 1 1 calc R . .
C80 C 0.5675(4) 0.7524(9) 0.3202(4) 0.157(5) Uiso 1 1 d D . .
H80A H 0.5756 0.7627 0.2896 0.235 Uiso 1 1 calc R . .
H80B H 0.5390 0.8015 0.3317 0.235 Uiso 1 1 calc R . .
H80C H 0.5440 0.6942 0.3242 0.235 Uiso 1 1 calc R . .
C81 C 0.6329(8) 0.7464(11) 0.3901(2) 0.218(7) Uiso 1 1 d D . .
H81A H 0.6744 0.7154 0.4000 0.327 Uiso 1 1 calc R . .
H81B H 0.5924 0.7127 0.3998 0.327 Uiso 1 1 calc R . .
H81C H 0.6316 0.8081 0.4018 0.327 Uiso 1 1 calc R . .
C82 C 0.2637(8) 0.3201(12) 0.6096(5) 0.202(6) Uiso 1 1 d . . .
H82 H 0.2764 0.3819 0.6132 0.242 Uiso 1 1 calc R . .
C83 C 0.2662(10) 0.1827(7) 0.5596(6) 0.283(10) Uiso 1 1 d D . .
H83A H 0.2924 0.1441 0.5792 0.425 Uiso 1 1 calc R . .
H83B H 0.2795 0.1691 0.5300 0.425 Uiso 1 1 calc R . .
H83C H 0.2170 0.1708 0.5633 0.425 Uiso 1 1 calc R . .
C84 C 0.3101(10) 0.3196(14) 0.5292(4) 0.358(14) Uiso 1 1 d D . .
H84A H 0.3185 0.3847 0.5331 0.537 Uiso 1 1 calc R . .
H84B H 0.2777 0.3107 0.5055 0.537 Uiso 1 1 calc R . .
H84C H 0.3534 0.2889 0.5225 0.537 Uiso 1 1 calc R . .
O26A O 0.558(2) 0.229(3) 0.5932(14) 0.367(13) Uiso 0.481(13) 1 d P A 2

loop_
_atom_site_aniso_label
_atom_site_aniso_U_11
_atom_site_aniso_U_22
_atom_site_aniso_U_33
_atom_site_aniso_U_23
_atom_site_aniso_U_13
_atom_site_aniso_U_12
Ho1 0.02638(7) 0.03012(8) 0.02870(9) 0.00313(10) 0.00133(8) 0.00277(7)
Ho2 0.02337(7) 0.03075(8) 0.02699(9) 0.00594(10) -0.00024(8) 0.00230(7)
O1 0.0381(15) 0.0287(14) 0.0323(15) 0.0131(13) 0.0025(13) 0.0081(13)
O2 0.0481(16) 0.0364(15) 0.0286(17) 0.0096(14) 0.0013(14) -0.0004(14)
O3 0.0519(18) 0.0446(17) 0.0300(16) 0.0014(15) 0.0048(15) 0.0088(16)
O4 0.0256(14) 0.061(2) 0.0404(19) 0.0004(17) 0.0015(13) 0.0024(15)
O5 0.0173(12) 0.0360(16) 0.0460(18) -0.0078(14) 0.0017(13) 0.0012(12)
O6 0.0254(15) 0.079(2) 0.0377(19) 0.0010(19) 0.0055(14) 0.0000(17)
O7 0.124(3) 0.061(2) 0.054(2) 0.008(2) -0.021(2) -0.040(2)
O8 0.085(3) 0.0446(19) 0.0237(17) 0.0053(15) -0.0066(19) -0.0094(18)
O9 0.079(2) 0.049(2) 0.0279(17) 0.0050(16) 0.0022(17) -0.0129(19)
O10 0.0348(16) 0.0551(19) 0.0379(18) 0.0192(16) -0.0020(14) -0.0005(15)
O11 0.0372(16) 0.0485(18) 0.0390(19) 0.0172(17) -0.0063(14) -0.0075(15)
O12 0.0547(19) 0.059(2) 0.056(2) 0.0304(18) -0.0201(17) -0.0254(18)
O13 0.0504(17) 0.0326(15) 0.050(2) 0.0115(16) 0.0037(16) 0.0072(15)
O14 0.0484(17) 0.0295(15) 0.0373(18) 0.0071(15) -0.0024(15) 0.0050(14)
O15 0.0564(19) 0.0352(16) 0.0420(19) 0.0030(16) 0.0031(16) 0.0096(16)
O16 0.0248(14) 0.0373(16) 0.056(2) 0.0019(16) 0.0017(15) 0.0004(13)
O17 0.0240(14) 0.0586(18) 0.0400(19) 0.0047(18) -0.0038(14) -0.0022(15)
O18 0.0248(15) 0.071(2) 0.041(2) -0.0012(19) -0.0020(15) -0.0042(16)
O19 0.066(2) 0.049(2) 0.048(2) 0.0023(19) -0.0009(19) -0.0155(19)
O20 0.0551(19) 0.0448(18) 0.0424(19) 0.0073(17) -0.0033(16) -0.0141(17)
O21 0.057(2) 0.094(3) 0.079(3) -0.035(2) 0.007(2) 0.018(2)
O22 0.0461(18) 0.053(2) 0.056(2) -0.0013(18) 0.0148(17) 0.0077(17)
O23 0.130(4) 0.062(2) 0.140(4) -0.002(3) 0.026(4) -0.009(3)
N1 0.108(3) 0.106(3) 0.132(3) -0.024(3) 0.052(3) 0.030(3)
N2 0.102(3) 0.100(4) 0.147(4) -0.005(4) 0.056(3) 0.021(3)
N3 0.076(3) 0.058(2) 0.093(3) -0.001(2) 0.020(2) 0.007(2)
C1 0.0238(18) 0.034(2) 0.033(2) 0.002(2) -0.0027(17) 0.0030(17)
C2 0.0299(19) 0.0266(19) 0.030(2) 0.0070(18) 0.0052(17) 0.0012(17)
C3 0.034(2) 0.033(2) 0.033(2) -0.001(2) 0.0057(18) 0.0025(19)
C4 0.0272(19) 0.037(2) 0.031(2) 0.006(2) -0.0006(17) 0.0033(18)
C5 0.056(3) 0.045(3) 0.035(3) 0.008(2) -0.002(2) 0.004(2)
C6 0.060(3) 0.070(3) 0.047(3) 0.037(3) -0.002(3) -0.004(3)
C7 0.056(3) 0.042(3) 0.088(4) 0.039(3) 0.007(3) 0.007(3)
C8 0.046(3) 0.035(2) 0.064(3) 0.010(3) 0.011(3) 0.009(2)
C9 0.0194(16) 0.036(2) 0.048(3) 0.011(2) 0.0049(19) 0.0046(15)
C10 0.0166(16) 0.0310(19) 0.035(2) 0.001(2) 0.0032(16) 0.0008(16)
C11 0.0194(17) 0.032(2) 0.030(2) 0.0038(19) 0.0030(15) -0.0026(17)
C12 0.0223(18) 0.036(2) 0.048(3) -0.005(2) 0.007(2) -0.0030(18)
C13 0.0205(18) 0.0255(19) 0.050(3) -0.004(2) 0.0046(19) 0.0013(16)
C14 0.037(2) 0.051(3) 0.037(3) -0.013(2) -0.002(2) 0.001(2)
C15 0.034(2) 0.101(5) 0.039(3) -0.009(3) -0.001(2) -0.006(3)
C16 0.043(3) 0.137(6) 0.053(4) -0.027(4) -0.008(3) -0.013(4)
C17 0.048(3) 0.136(6) 0.039(3) -0.020(4) -0.002(3) -0.003(4)
C18 0.038(3) 0.105(5) 0.040(3) -0.014(3) 0.010(2) -0.010(3)
C19 0.036(2) 0.054(3) 0.041(3) -0.011(3) 0.006(2) 0.002(2)
C20 0.0235(18) 0.049(2) 0.046(3) -0.010(2) 0.0035(19) 0.0020(19)
C21 0.0227(18) 0.033(2) 0.039(3) -0.005(2) 0.0040(17) 0.0026(17)
C22 0.0288(19) 0.0250(19) 0.041(3) -0.008(2) 0.004(2) -0.0015(17)
C23 0.0225(18) 0.032(2) 0.043(3) -0.006(2) 0.0024(18) 0.0000(18)
C24 0.0236(18) 0.028(2) 0.046(3) 0.010(2) -0.0007(18) -0.0033(17)
C25 0.0263(19) 0.0239(19) 0.044(3) 0.009(2) 0.0022(19) 0.0015(17)
C26 0.028(2) 0.054(3) 0.042(3) 0.011(2) 0.0072(19) 0.003(2)
C27 0.039(3) 0.059(3) 0.042(3) 0.009(3) -0.005(2) 0.004(2)
C28 0.062(4) 0.103(5) 0.050(4) 0.024(4) 0.002(3) 0.001(4)
C29 0.083(4) 0.118(6) 0.037(3) 0.016(4) -0.017(3) 0.014(4)
C30 0.052(3) 0.114(5) 0.064(4) 0.016(4) -0.026(3) 0.006(4)
C31 0.043(3) 0.080(4) 0.065(4) 0.001(4) -0.020(3) 0.014(3)
C32 0.026(2) 0.045(3) 0.058(3) -0.001(3) -0.007(2) 0.007(2)
C33 0.031(2) 0.0235(19) 0.044(3) 0.003(2) -0.008(2) 0.0007(18)
C34 0.0213(18) 0.033(2) 0.041(3) 0.002(2) 0.0026(19) -0.0016(17)
C35 0.030(2) 0.027(2) 0.060(3) 0.002(2) 0.002(2) 0.0015(19)
C36 0.0177(17) 0.032(2) 0.052(3) 0.007(2) -0.0055(18) 0.0009(17)
C37 0.0222(17) 0.035(2) 0.052(3) 0.010(2) -0.001(2) -0.0026(17)
C38 0.049(3) 0.031(2) 0.076(4) 0.016(3) 0.006(3) 0.001(2)
C39 0.069(4) 0.051(3) 0.078(4) 0.035(3) 0.006(3) 0.004(3)
C40 0.058(3) 0.070(4) 0.051(3) 0.020(3) 0.002(3) 0.000(3)
C41 0.039(2) 0.064(3) 0.040(3) 0.015(3) -0.001(2) -0.001(2)
C42 0.026(2) 0.038(2) 0.050(3) 0.014(2) -0.0031(19) -0.0034(19)
C43 0.032(2) 0.042(3) 0.043(3) 0.003(2) -0.002(2) 0.003(2)
C44 0.0210(18) 0.035(2) 0.041(3) 0.003(2) -0.0055(18) 0.0049(17)
C45 0.0226(18) 0.033(2) 0.044(3) 0.002(2) -0.0001(18) 0.0002(17)
C46 0.0231(18) 0.027(2) 0.048(3) 0.001(2) 0.0014(18) 0.0049(17)
C47 0.036(2) 0.040(2) 0.032(2) 0.008(2) -0.0014(19) 0.003(2)
C48 0.036(2) 0.047(3) 0.034(2) 0.008(2) 0.0030(19) -0.001(2)
C49 0.036(2) 0.056(3) 0.042(3) 0.006(3) 0.000(2) -0.002(2)
C50 0.038(2) 0.039(2) 0.057(3) 0.013(2) 0.000(2) -0.002(2)
C51 0.047(3) 0.088(4) 0.076(4) 0.037(3) 0.006(3) -0.008(3)
C52 0.071(4) 0.086(4) 0.080(4) 0.035(4) 0.003(4) -0.021(4)
C53 0.081(4) 0.097(4) 0.063(4) 0.044(4) 0.017(3) -0.020(4)
C54 0.068(3) 0.074(4) 0.048(3) 0.030(3) -0.001(3) 0.002(3)
C55 0.048(3) 0.040(2) 0.036(2) 0.014(2) 0.003(2) -0.005(2)
C56 0.047(2) 0.046(3) 0.035(3) 0.006(2) -0.004(2) -0.005(2)
C57 0.036(2) 0.048(3) 0.034(2) 0.013(2) -0.0003(19) -0.005(2)
C58 0.063(3) 0.054(3) 0.036(3) 0.013(2) -0.020(2) -0.011(3)
C59 0.042(2) 0.047(3) 0.029(2) 0.012(2) 0.0100(19) 0.008(2)
C60 0.034(2) 0.073(3) 0.028(2) 0.014(2) 0.0080(19) 0.013(2)
C61 0.043(3) 0.080(4) 0.045(3) 0.021(3) 0.004(2) 0.014(3)
C62 0.060(3) 0.116(5) 0.036(3) 0.032(3) -0.005(3) 0.003(4)
C63 0.080(4) 0.110(5) 0.032(3) 0.010(3) -0.010(3) 0.010(4)
C64 0.075(4) 0.088(4) 0.045(3) 0.001(4) -0.017(3) 0.009(4)
C65 0.051(3) 0.075(4) 0.030(3) 0.004(3) 0.000(2) 0.011(3)
C66 0.063(3) 0.058(3) 0.034(3) 0.007(3) -0.004(3) -0.007(3)
C67 0.046(3) 0.051(3) 0.032(2) 0.000(2) -0.002(2) 0.004(2)
C68 0.046(2) 0.056(3) 0.028(2) 0.004(2) 0.012(2) 0.010(2)
C69 0.065(3) 0.061(3) 0.034(3) 0.009(3) -0.003(3) -0.011(3)
C70 0.101(4) 0.088(4) 0.078(5) -0.024(4) 0.017(4) 0.010(4)
C71 0.137(4) 0.135(4) 0.157(5) -0.013(4) 0.035(4) 0.001(4)
C72 0.149(4) 0.129(4) 0.150(5) -0.023(4) 0.031(4) 0.044(4)
C73 0.063(3) 0.088(5) 0.088(5) -0.017(4) 0.014(4) 0.018(4)
C74 0.160(6) 0.152(6) 0.159(7) -0.002(5) 0.013(5) 0.004(5)
C74A 0.160(6) 0.152(6) 0.159(7) -0.002(5) 0.013(5) 0.004(5)
C75 0.110(5) 0.121(6) 0.152(5) 0.007(5) 0.041(4) 0.023(5)
C75A 0.110(5) 0.121(6) 0.152(5) 0.007(5) 0.041(4) 0.023(5)
C76 0.125(4) 0.088(4) 0.110(4) 0.000(3) -0.002(3) -0.005(3)
C77 0.090(5) 0.097(5) 0.179(7) -0.001(5) -0.026(5) 0.008(4)
C78 0.125(5) 0.083(4) 0.138(6) -0.003(5) 0.026(5) -0.005(4)

loop_
_atom_type_symbol
_atom_type_description
_atom_type_scat_dispersion_real
_atom_type_scat_dispersion_imag
_atom_type_scat_source
C C 0.0033 0.0016 'International Tables Vol C Tables 4.2.6.8 and 6.1.1.4'
H H 0.0000 0.0000 'International Tables Vol C Tables 4.2.6.8 and 6.1.1.4'
Ho Ho -0.2175 4.6783 'International Tables Vol C Tables 4.2.6.8 and 6.1.1.4'
N N 0.0061 0.0033 'International Tables Vol C Tables 4.2.6.8 and 6.1.1.4'
O O 0.0106 0.0060 'International Tables Vol C Tables 4.2.6.8 and 6.1.1.4'

loop_
_geom_angle_atom_site_label_1
_geom_angle_atom_site_label_2
_geom_angle_atom_site_label_3
_geom_angle
_geom_angle_site_symmetry_1
_geom_angle_site_symmetry_3
O2 Ho1 O4 83.01(12) . 4_465
O2 Ho1 O5 71.44(9) . 4_465
O2 Ho1 O19 131.81(12) . .
O2 Ho1 O21 129.84(14) . .
O2 Ho1 C23 79.86(11) . 4_465
O4 Ho1 O5 50.61(10) 4_465 4_465
O4 Ho1 C23 25.41(12) 4_465 4_465
O5 Ho1 C23 25.79(11) 4_465 4_465
O8 Ho1 O2 72.91(11) . .
O8 Ho1 O4 110.08(13) . 4_465
O8 Ho1 O5 141.13(10) . 4_465
O8 Ho1 O14 148.83(12) . .
O8 Ho1 O19 75.92(13) . .
O8 Ho1 O21 77.33(15) . .
O8 Ho1 C23 131.22(13) . 4_465
O14 Ho1 O2 137.60(11) . .
O14 Ho1 O4 84.72(12) . 4_465
O14 Ho1 O5 69.44(10) . 4_465
O14 Ho1 O19 76.18(12) . .
O14 Ho1 O21 82.54(14) . .
O14 Ho1 C23 72.07(12) . 4_465
O16 Ho1 O2 75.81(11) . .
O16 Ho1 O4 129.57(12) . 4_465
O16 Ho1 O5 79.19(11) . 4_465
O16 Ho1 O8 106.49(14) . .
O16 Ho1 O14 81.40(11) . .
O16 Ho1 O19 79.00(13) . .
O16 Ho1 O21 152.54(14) . .
O16 Ho1 C23 104.91(13) . 4_465
O19 Ho1 O4 142.87(13) . 4_465
O19 Ho1 O5 141.48(11) . 4_465
O19 Ho1 C23 146.89(12) . 4_465
O21 Ho1 O4 70.49(14) . 4_465
O21 Ho1 O5 115.39(12) . 4_465
O21 Ho1 O19 75.61(15) . .
O21 Ho1 C23 91.04(14) . 4_465
O1 Ho2 O10 140.94(10) . .
O1 Ho2 O11 146.27(11) . .
O1 Ho2 O16 66.35(9) . .
O1 Ho2 O17 78.59(11) . .
O1 Ho2 O20 74.17(11) . .
O1 Ho2 O22 74.51(11) . .
O1 Ho2 C47 156.20(12) . .
O5 Ho2 O1 77.33(10) 4_465 .
O5 Ho2 O10 140.47(10) 4_465 .
O5 Ho2 O11 102.57(11) 4_465 .
O5 Ho2 O13 71.05(10) 4_465 .
O5 Ho2 O16 73.71(10) 4_465 .
O5 Ho2 O17 121.57(11) 4_465 .
O5 Ho2 O20 75.06(11) 4_465 .
O5 Ho2 O22 142.41(11) 4_465 .
O5 Ho2 C47 122.59(12) 4_465 .
O10 Ho2 O16 108.31(10) . .
O10 Ho2 C47 26.32(12) . .
O11 Ho2 O10 53.53(11) . .
O11 Ho2 O16 146.77(10) . .
O11 Ho2 C47 27.36(12) . .
O13 Ho2 O1 131.01(11) . .
O13 Ho2 O10 73.09(11) . .
O13 Ho2 O11 78.12(12) . .
O13 Ho2 O16 69.38(10) . .
O13 Ho2 O17 87.11(12) . .
O13 Ho2 O20 128.97(12) . .
O13 Ho2 O22 146.38(12) . .
O13 Ho2 C47 71.73(13) . .
O17 Ho2 O10 72.00(11) . .
O17 Ho2 O11 125.52(11) . .
O17 Ho2 O16 47.86(10) . .
O17 Ho2 C47 98.23(12) . .
O20 Ho2 O10 117.50(11) . .
O20 Ho2 O11 73.33(11) . .
O20 Ho2 O16 133.77(10) . .
O20 Ho2 O17 143.74(12) . .
O20 Ho2 C47 97.19(13) . .
O22 Ho2 O10 74.02(12) . .
O22 Ho2 O11 87.91(12) . .
O22 Ho2 O16 115.56(11) . .
O22 Ho2 O17 76.34(12) . .
O22 Ho2 O20 73.67(12) . .
O22 Ho2 C47 81.80(13) . .
C47 Ho2 O16 128.36(12) . .
C1 O1 Ho2 139.1(3) . .
C1 O2 Ho1 137.9(3) . .
C11 O3 H3 109.5 . .
C23 O4 Ho1 100.6(3) . 4_565
Ho2 O5 Ho1 105.79(10) 4_565 4_565
C23 O5 Ho1 86.9(3) . 4_565
C23 O5 Ho2 166.6(3) . 4_565
C22 O6 H6 109.5 . .
C69 O8 Ho1 139.3(3) . .
C68 O9 H9 109.5 . .
C47 O10 Ho2 92.9(3) . .
C47 O11 Ho2 92.6(3) . .
C57 O12 H12 109.5 . .
C46 O13 Ho2 143.6(3) . .
C46 O14 Ho1 135.3(3) . .
C45 O15 H15 109.5 . .
Ho1 O16 Ho2 101.31(11) . .
C24 O16 Ho1 170.9(3) . .
C24 O16 Ho2 83.2(3) . .
C24 O17 Ho2 107.0(3) . .
C34 O18 H18 109.5 . .
Ho1 O19 H19A 110.6 . .
Ho1 O19 H19B 109.5 . .
H19A O19 H19B 108.4 . .
Ho2 O20 H20A 110.1 . .
Ho2 O20 H20B 109.9 . .
H20A O20 H20B 108.5 . .
C70 O21 Ho1 149.9(5) . .
C73 O22 Ho2 130.9(4) . .
C70 N1 C71 117.1(7) . .
C70 N1 C72 126.9(7) . .
C71 N1 C72 115.2(7) . .
C73 N2 C74 109.9(6) . .
C73 N2 C74A 116.6(8) . .
C73 N2 C75 132.6(8) . .
C73 N2 C75A 111.6(8) . .
C74 N2 C75A 136.7(10) . .
C74A N2 C74 50.8(10) . .
C74A N2 C75 89.9(9) . .
C74A N2 C75A 116.7(7) . .
C75 N2 C74 117.1(7) . .
C76 N3 C77 149.3(7) . .
C76 N3 C78 106.3(6) . .
C77 N3 C78 104.4(6) . .
C79 N4 C80 121.1(7) . .
C79 N4 C81 120.1(8) . .
C80 N4 C81 118.7(8) . .
C82 N5 C83 121.3(12) . .
C82 N5 C84 132.7(12) . .
C84 N5 C83 105.9(12) . .
O1 C1 C2 117.2(4) . .
O2 C1 O1 124.6(4) . .
O2 C1 C2 118.2(4) . .
C3 C2 C1 119.1(4) . .
C3 C2 C11 118.3(4) . .
C11 C2 C1 122.6(4) . .
C2 C3 H3A 118.6 . .
C2 C3 C4 122.9(4) . .
C4 C3 H3A 118.6 . .
C3 C4 C5 121.8(4) . .
C3 C4 C9 118.4(4) . .
C5 C4 C9 119.7(4) . .
C4 C5 H5 119.2 . .
C6 C5 C4 121.7(5) . .
C6 C5 H5 119.1 . .
C5 C6 H6A 120.6 . .
C5 C6 C7 118.9(5) . .
C7 C6 H6A 120.5 . .
C6 C7 H7 118.8 . .
C8 C7 C6 122.4(5) . .
C8 C7 H7 118.8 . .
C7 C8 H8 119.7 . .
C7 C8 C9 120.7(5) . .
C9 C8 H8 119.7 . .
C4 C9 C8 116.4(5) . .
C10 C9 C4 119.1(4) . .
C10 C9 C8 124.4(4) . .
C9 C10 C12 121.3(4) . .
C11 C10 C9 119.9(4) . .
C11 C10 C12 118.7(4) . .
O3 C11 C2 120.9(4) . .
O3 C11 C10 117.9(4) . .
C10 C11 C2 121.2(4) . .
C10 C12 H12A 108.3 . .
C10 C12 H12B 108.3 . .
H12A C12 H12B 107.4 . .
C13 C12 C10 116.0(4) . .
C13 C12 H12A 108.3 . .
C13 C12 H12B 108.3 . .
C14 C13 C12 120.5(4) . .
C22 C13 C12 120.0(4) . .
C22 C13 C14 119.1(4) . .
C13 C14 C19 117.9(4) . .
C15 C14 C13 123.9(5) . .
C15 C14 C19 118.1(5) . .
C14 C15 H15A 119.7 . .
C16 C15 C14 120.6(5) . .
C16 C15 H15A 119.7 . .
C15 C16 H16 118.9 . .
C15 C16 C17 122.1(6) . .
C17 C16 H16 118.9 . .
C16 C17 H17 120.7 . .
C18 C17 C16 118.6(6) . .
C18 C17 H17 120.7 . .
C17 C18 H18A 118.8 . .
C17 C18 C19 122.4(5) . .
C19 C18 H18A 118.8 . .
C18 C19 C14 118.0(5) . .
C20 C19 C14 120.6(5) . .
C20 C19 C18 121.3(5) . .
C19 C20 H20 119.3 . .
C21 C20 C19 121.4(4) . .
C21 C20 H20 119.3 . .
C20 C21 C22 118.8(4) . .
C20 C21 C23 119.4(4) . .
C22 C21 C23 121.7(4) . .
O6 C22 C13 117.6(4) . .
O6 C22 C21 120.4(4) . .
C13 C22 C21 122.0(4) . .
O4 C23 Ho1 54.0(2) . 4_565
O4 C23 C21 119.5(4) . .
O5 C23 Ho1 67.3(2) . 4_565
O5 C23 O4 119.2(4) . .
O5 C23 C21 121.2(4) . .
C21 C23 Ho1 160.5(3) . 4_565
O16 C24 O17 120.2(4) . .
O16 C24 C25 120.0(4) . .
O17 C24 C25 119.8(4) . .
C26 C25 C24 119.5(4) . .
C26 C25 C34 119.1(4) . .
C34 C25 C24 121.2(4) . .
C25 C26 H26 119.1 . .
C25 C26 C27 121.9(5) . .
C27 C26 H26 119.1 . .
C26 C27 C28 121.8(5) . .
C26 C27 C32 118.1(5) . .
C28 C27 C32 120.1(5) . .
C27 C28 H28 118.9 . .
C29 C28 C27 122.3(6) . .
C29 C28 H28 118.9 . .
C28 C29 H29 120.7 . .
C28 C29 C30 118.6(6) . .
C30 C29 H29 120.7 . .
C29 C30 H30 119.2 . .
C31 C30 C29 121.7(6) . .
C31 C30 H30 119.2 . .
C30 C31 H31 118.8 . .
C30 C31 C32 122.3(6) . .
C32 C31 H31 118.8 . .
C31 C32 C27 115.0(5) . .
C33 C32 C27 121.3(4) . .
C33 C32 C31 123.6(5) . .
C32 C33 C35 122.9(4) . .
C34 C33 C32 117.3(4) . .
C34 C33 C35 119.4(4) . .
O18 C34 C25 120.6(4) . .
O18 C34 C33 117.2(4) . .
C33 C34 C25 122.1(4) . .
C33 C35 H35A 107.7 . .
C33 C35 H35B 107.7 . .
C33 C35 C36 118.6(4) . 4_575
H35A C35 H35B 107.1 . .
C36 C35 H35A 107.7 4_575 .
C36 C35 H35B 107.7 4_575 .
C37 C36 C35 123.4(4) . 4_475
C45 C36 C35 117.3(4) . 4_475
C45 C36 C37 119.0(4) . .
C38 C37 C36 123.8(5) . .
C42 C37 C36 120.1(4) . .
C42 C37 C38 116.0(5) . .
C37 C38 H38 119.3 . .
C39 C38 C37 121.3(5) . .
C39 C38 H38 119.4 . .
C38 C39 H39 119.0 . .
C38 C39 C40 121.9(6) . .
C40 C39 H39 119.0 . .
C39 C40 H40 120.4 . .
C41 C40 C39 119.2(6) . .
C41 C40 H40 120.4 . .
C40 C41 H41 119.9 . .
C40 C41 C42 120.2(5) . .
C42 C41 H41 119.9 . .
C37 C42 C43 119.1(4) . .
C41 C42 C37 121.2(5) . .
C41 C42 C43 119.6(5) . .
C42 C43 H43 119.8 . .
C44 C43 C42 120.3(5) . .
C44 C43 H43 119.9 . .
C43 C44 C45 120.9(4) . .
C43 C44 C46 117.3(4) . .
C45 C44 C46 121.7(4) . .
O15 C45 C36 117.7(4) . .
O15 C45 C44 121.9(4) . .
C36 C45 C44 120.4(4) . .
O13 C46 O14 124.4(4) . .
O13 C46 C44 118.0(4) . .
O14 C46 C44 117.6(4) . .
O10 C47 Ho2 60.8(2) . .
O10 C47 O11 120.3(4) . .
O10 C47 C48 121.3(4) . .
O11 C47 Ho2 60.0(2) . .
O11 C47 C48 118.4(4) . .
C48 C47 Ho2 171.8(3) . .
C49 C48 C47 119.1(4) . .
C49 C48 C57 118.8(4) . .
C57 C48 C47 122.1(4) . .
C48 C49 H49 118.6 . .
C48 C49 C50 122.8(4) . .
C50 C49 H49 118.6 . .
C49 C50 C55 118.1(4) . .
C51 C50 C49 122.4(5) . .
C51 C50 C55 119.5(5) . .
C50 C51 H51 119.2 . .
C52 C51 C50 121.7(6) . .
C52 C51 H51 119.2 . .
C51 C52 H52 120.0 . .
C51 C52 C53 120.1(6) . .
C53 C52 H52 120.0 . .
C52 C53 H53 119.2 . .
C52 C53 C54 121.6(6) . .
C54 C53 H53 119.2 . .
C53 C54 H54 120.3 . .
C53 C54 C55 119.4(5) . .
C55 C54 H54 120.3 . .
C54 C55 C50 117.6(5) . .
C54 C55 C56 122.0(5) . .
C56 C55 C50 120.2(4) . .
C55 C56 C58 121.0(4) . .
C57 C56 C55 117.9(4) . .
C57 C56 C58 121.1(4) . .
O12 C57 C48 119.5(4) . .
O12 C57 C56 118.7(4) . .
C56 C57 C48 121.8(4) . .
C56 C58 H58A 108.3 . .
C56 C58 H58B 108.3 . .
H58A C58 H58B 107.4 . .
C59 C58 C56 115.9(4) 3_554 .
C59 C58 H58A 108.3 3_554 .
C59 C58 H58B 108.3 3_554 .
C60 C59 C58 122.0(4) . 3_545
C68 C59 C58 119.6(4) . 3_545
C68 C59 C60 118.4(5) . .
C59 C60 C65 119.9(4) . .
C61 C60 C59 122.2(5) . .
C61 C60 C65 117.9(5) . .
C60 C61 H61 119.9 . .
C62 C61 C60 120.2(6) . .
C62 C61 H61 119.9 . .
C61 C62 H62 119.0 . .
C61 C62 C63 121.9(6) . .
C63 C62 H62 119.0 . .
C62 C63 H63 119.8 . .
C64 C63 C62 120.3(6) . .
C64 C63 H63 119.9 . .
C63 C64 H64 120.1 . .
C63 C64 C65 119.9(7) . .
C65 C64 H64 120.1 . .
C60 C65 C64 119.7(5) . .
C66 C65 C60 118.9(5) . .
C66 C65 C64 121.4(6) . .
C65 C66 H66 118.9 . .
C67 C66 C65 122.3(5) . .
C67 C66 H66 118.9 . .
C66 C67 C68 118.9(5) . .
C66 C67 C69 117.5(5) . .
C68 C67 C69 123.6(5) . .
O9 C68 C59 118.2(5) . .
O9 C68 C67 120.2(4) . .
C59 C68 C67 121.6(5) . .
O7 C69 O8 123.7(5) . .
O7 C69 C67 121.2(5) . .
O8 C69 C67 115.1(5) . .
O21 C70 N1 133.3(8) . .
O21 C70 H70 113.4 . .
N1 C70 H70 113.4 . .
N1 C71 H71A 109.5 . .
N1 C71 H71B 109.5 . .
N1 C71 H71C 109.5 . .
H71A C71 H71B 109.5 . .
H71A C71 H71C 109.5 . .
H71B C71 H71C 109.5 . .
N1 C72 H72A 109.5 . .
N1 C72 H72B 109.5 . .
N1 C72 H72C 109.4 . .
H72A C72 H72B 109.5 . .
H72A C72 H72C 109.5 . .
H72B C72 H72C 109.5 . .
O22 C73 N2 130.2(6) . .
O22 C73 H73 114.9 . .
N2 C73 H73 114.9 . .
O23 C76 N3 119.4(8) . .
O23 C76 H76 120.3 . .
N3 C76 H76 120.3 . .
N3 C77 H77A 109.5 . .
N3 C77 H77B 109.5 . .
N3 C77 H77C 109.5 . .
H77A C77 H77B 109.5 . .
H77A C77 H77C 109.5 . .
H77B C77 H77C 109.5 . .
N3 C78 H78A 109.5 . .
N3 C78 H78B 109.5 . .
N3 C78 H78C 109.5 . .
H78A C78 H78B 109.5 . .
H78A C78 H78C 109.5 . .
H78B C78 H78C 109.5 . .
O24 C79 N4 127.8(9) . .
O24 C79 H79 116.1 . .
N4 C79 H79 116.1 . .
N4 C80 H80A 109.5 . .
N4 C80 H80B 109.5 . .
N4 C80 H80C 109.5 . .
H80A C80 H80B 109.5 . .
H80A C80 H80C 109.5 . .
H80B C80 H80C 109.5 . .
N4 C81 H81A 109.5 . .
N4 C81 H81B 109.4 . .
N4 C81 H81C 109.5 . .
H81A C81 H81B 109.5 . .
H81A C81 H81C 109.5 . .
H81B C81 H81C 109.5 . .
O25 C82 N5 129.2(16) . .
O25 C82 H82 115.4 . .
N5 C82 H82 115.3 . .
N5 C83 H83A 109.4 . .
N5 C83 H83B 109.4 . .
N5 C83 H83C 109.5 . .
H83A C83 H83B 109.5 . .
H83A C83 H83C 109.5 . .
H83B C83 H83C 109.5 . .
N5 C84 H84A 109.5 . .
N5 C84 H84B 109.5 . .
N5 C84 H84C 109.5 . .
H84A C84 H84B 109.5 . .
H84A C84 H84C 109.5 . .
H84B C84 H84C 109.5 . .

loop_
_geom_bond_atom_site_label_1
_geom_bond_atom_site_label_2
_geom_bond_distance
_geom_bond_site_symmetry_2
Ho1 O2 2.310(3) .
Ho1 O4 2.385(3) 4_465
Ho1 O5 2.677(3) 4_465
Ho1 O8 2.284(4) .
Ho1 O14 2.303(3) .
Ho1 O16 2.254(3) .
Ho1 O19 2.360(4) .
Ho1 O21 2.322(4) .
Ho1 C23 2.898(5) 4_465
Ho2 O1 2.350(3) .
Ho2 O5 2.327(3) 4_465
Ho2 O10 2.439(3) .
Ho2 O11 2.419(3) .
Ho2 O13 2.340(3) .
Ho2 O16 2.887(4) .
Ho2 O17 2.388(3) .
Ho2 O20 2.384(3) .
Ho2 O22 2.360(3) .
Ho2 C47 2.790(5) .
O1 C1 1.284(5) .
O2 C1 1.264(5) .
O3 H3 0.8200 .
O3 C11 1.364(5) .
O4 Ho1 2.385(3) 4_565
O4 C23 1.265(6) .
O5 Ho1 2.677(3) 4_565
O5 Ho2 2.327(3) 4_565
O5 C23 1.262(5) .
O6 H6 0.8200 .
O6 C22 1.346(6) .
O7 C69 1.202(7) .
O8 C69 1.306(7) .
O9 H9 0.8200 .
O9 C68 1.377(6) .
O10 C47 1.239(5) .
O11 C47 1.283(6) .
O12 H12 0.8200 .
O12 C57 1.362(6) .
O13 C46 1.239(5) .
O14 C46 1.282(6) .
O15 H15 0.8200 .
O15 C45 1.350(6) .
O16 C24 1.262(5) .
O17 C24 1.262(6) .
O18 H18 0.8200 .
O18 C34 1.349(6) .
O19 H19A 0.8731 .
O19 H19B 0.8695 .
O20 H20A 0.8663 .
O20 H20B 0.8689 .
O21 C70 1.161(8) .
O22 C73 1.173(7) .
O23 C76 1.177(10) .
O24 C79 1.170(10) .
O25 C82 1.112(17) .
N1 C70 1.237(9) .
N1 C71 1.460(8) .
N1 C72 1.463(7) .
N2 C73 1.333(6) .
N2 C74 1.466(8) .
N2 C74A 1.453(8) .
N2 C75 1.458(7) .
N2 C75A 1.470(7) .
N3 C76 1.381(7) .
N3 C77 1.420(6) .
N3 C78 1.487(7) .
N4 C79 1.258(10) .
N4 C80 1.431(7) .
N4 C81 1.448(7) .
N5 C82 1.399(16) .
N5 C83 1.473(9) .
N5 C84 1.458(9) .
C1 C2 1.488(6) .
C2 C3 1.360(6) .
C2 C11 1.430(6) .
C3 H3A 0.9300 .
C3 C4 1.402(6) .
C4 C5 1.420(6) .
C4 C9 1.432(6) .
C5 H5 0.9300 .
C5 C6 1.346(8) .
C6 H6A 0.9300 .
C6 C7 1.414(9) .
C7 H7 0.9300 .
C7 C8 1.343(8) .
C8 H8 0.9300 .
C8 C9 1.449(6) .
C9 C10 1.416(7) .
C10 C11 1.378(6) .
C10 C12 1.542(6) .
C12 H12A 0.9700 .
C12 H12B 0.9700 .
C12 C13 1.518(6) .
C13 C14 1.440(7) .
C13 C22 1.381(6) .
C14 C15 1.390(7) .
C14 C19 1.445(7) .
C15 H15A 0.9300 .
C15 C16 1.380(9) .
C16 H16 0.9300 .
C16 C17 1.403(9) .
C17 H17 0.9300 .
C17 C18 1.332(8) .
C18 H18A 0.9300 .
C18 C19 1.437(8) .
C19 C20 1.385(7) .
C20 H20 0.9300 .
C20 C21 1.380(7) .
C21 C22 1.429(6) .
C21 C23 1.482(6) .
C23 Ho1 2.898(5) 4_565
C24 C25 1.487(6) .
C25 C26 1.384(7) .
C25 C34 1.418(6) .
C26 H26 0.9300 .
C26 C27 1.392(7) .
C27 C28 1.403(8) .
C27 C32 1.443(7) .
C28 H28 0.9300 .
C28 C29 1.355(9) .
C29 H29 0.9300 .
C29 C30 1.401(10) .
C30 H30 0.9300 .
C30 C31 1.344(10) .
C31 H31 0.9300 .
C31 C32 1.440(8) .
C32 C33 1.419(7) .
C33 C34 1.396(6) .
C33 C35 1.511(7) .
C35 H35A 0.9700 .
C35 H35B 0.9700 .
C35 C36 1.511(7) 4_575
C36 C35 1.511(7) 4_475
C36 C37 1.428(7) .
C36 C45 1.381(6) .
C37 C38 1.427(7) .
C37 C42 1.413(7) .
C38 H38 0.9300 .
C38 C39 1.355(9) .
C39 H39 0.9300 .
C39 C40 1.383(9) .
C40 H40 0.9300 .
C40 C41 1.372(8) .
C41 H41 0.9300 .
C41 C42 1.406(7) .
C42 C43 1.418(7) .
C43 H43 0.9300 .
C43 C44 1.363(7) .
C44 C45 1.420(6) .
C44 C46 1.525(6) .
C47 C48 1.485(7) .
C48 C49 1.365(6) .
C48 C57 1.426(6) .
C49 H49 0.9300 .
C49 C50 1.401(7) .
C50 C51 1.392(7) .
C50 C55 1.440(7) .
C51 H51 0.9300 .
C51 C52 1.349(9) .
C52 H52 0.9300 .
C52 C53 1.371(9) .
C53 H53 0.9300 .
C53 C54 1.398(9) .
C54 H54 0.9300 .
C54 C55 1.413(7) .
C55 C56 1.435(7) .
C56 C57 1.393(7) .
C56 C58 1.534(7) .
C58 H58A 0.9700 .
C58 H58B 0.9700 .
C58 C59 1.501(7) 3_554
C59 C58 1.501(7) 3_545
C59 C60 1.425(7) .
C59 C68 1.400(7) .
C60 C61 1.418(7) .
C60 C65 1.425(8) .
C61 H61 0.9300 .
C61 C62 1.357(8) .
C62 H62 0.9300 .
C62 C63 1.393(10) .
C63 H63 0.9300 .
C63 C64 1.357(9) .
C64 H64 0.9300 .
C64 C65 1.426(8) .
C65 C66 1.405(8) .
C66 H66 0.9300 .
C66 C67 1.364(7) .
C67 C68 1.421(7) .
C67 C69 1.503(8) .
C70 H70 0.9300 .
C71 H71A 0.9600 .
C71 H71B 0.9600 .
C71 H71C 0.9600 .
C72 H72A 0.9600 .
C72 H72B 0.9600 .
C72 H72C 0.9600 .
C73 H73 0.9300 .
C76 H76 0.9300 .
C77 H77A 0.9600 .
C77 H77B 0.9600 .
C77 H77C 0.9600 .
C78 H78A 0.9600 .
C78 H78B 0.9600 .
C78 H78C 0.9600 .
C79 H79 0.9300 .
C80 H80A 0.9600 .
C80 H80B 0.9600 .
C80 H80C 0.9600 .
C81 H81A 0.9600 .
C81 H81B 0.9600 .
C81 H81C 0.9600 .
C82 H82 0.9300 .
C83 H83A 0.9600 .
C83 H83B 0.9600 .
C83 H83C 0.9600 .
C84 H84A 0.9600 .
C84 H84B 0.9600 .
C84 H84C 0.9600 .
